data_1544781
loop_
_publ_author_name
'Qiao, Yuben'
'Xu, Qianqian'
'Hu, Zhengxi'
'Li, Xiao-Nian'
'Xiang, Ming'
'Liu, Junjun'
'Huang, Jinfeng'
'Zhu, Hucheng'
'Wang, Jianping'
'Luo, Zengwei'
'Xue, Yongbo'
'Zhang, Yonghui'

_publ_section_title
;
 Diterpenoids of the Cassane Type from Caesalpinia decapetala
;
_journal_name_full 'Journal of Natural Products'
_journal_paper_doi 10.1021/acs.jnatprod.6b00910
_journal_year 2016
_chemical_absolute_configuration ad
_chemical_formula_moiety 'C21 H28 O5'
_chemical_formula_sum 'C21 H28 O5'
_chemical_formula_weight 360.43
_space_group_crystal_system monoclinic
_space_group_IT_number 4
_space_group_name_Hall 'P 2yb'
_space_group_name_H-M_alt 'P 1 21 1'
_symmetry_space_group_name_Hall 'P 2yb'
_symmetry_space_group_name_H-M 'P 1 21 1'
_atom_sites_solution_hydrogens geom
_atom_sites_solution_primary direct
_atom_sites_solution_secondary difmap
_audit_creation_method SHELXL-2014/7
_cell_angle_alpha 90
_cell_angle_beta 106.247(4)
_cell_angle_gamma 90
_cell_formula_units_Z 2
_cell_length_a 7.8585(10)
_cell_length_b 13.8457(17)
_cell_length_c 8.4093(10)
_cell_measurement_reflns_used 8551
_cell_measurement_temperature 100(2)
_cell_measurement_theta_max 69.11
_cell_measurement_theta_min 3.19
_cell_volume 878.45(19)
_computing_cell_refinement 'Bruker SAINT'
_computing_data_collection 'Bruker APEX2'
_computing_data_reduction 'Bruker SAINT'
_computing_molecular_graphics 'Bruker SHELXTL'
_computing_publication_material 'Bruker SHELXTL'
_computing_structure_refinement 'SHELXL-2014 (Sheldrick 2014)'
_computing_structure_solution 'SHELXS-97 (Sheldrick 2008)'
_diffrn_ambient_temperature 100(2)
_diffrn_measured_fraction_theta_full 0.980
_diffrn_measured_fraction_theta_max 0.963
_diffrn_measurement_device_type 'Bruker APEX-II CCD'
_diffrn_measurement_method '\f and \w scans'
_diffrn_radiation_type CuK\a
_diffrn_radiation_wavelength 1.54178
_diffrn_reflns_av_R_equivalents 0.0872
_diffrn_reflns_av_unetI/netI 0.1033
_diffrn_reflns_Laue_measured_fraction_full 0.980
_diffrn_reflns_Laue_measured_fraction_max 0.963
_diffrn_reflns_limit_h_max 8
_diffrn_reflns_limit_h_min -9
_diffrn_reflns_limit_k_max 16
_diffrn_reflns_limit_k_min -16
_diffrn_reflns_limit_l_max 10
_diffrn_reflns_limit_l_min -10
_diffrn_reflns_number 8276
_diffrn_reflns_point_group_measured_fraction_full 0.881
_diffrn_reflns_point_group_measured_fraction_max 0.860
_diffrn_reflns_theta_full 67.679
_diffrn_reflns_theta_max 69.502
_diffrn_reflns_theta_min 5.479
_diffrn_source 'fine-focus sealed tube'
_exptl_absorpt_coefficient_mu 0.780
_exptl_absorpt_correction_type multi-scan
_exptl_absorpt_process_details sadabs
_exptl_crystal_colour colourless
_exptl_crystal_density_diffrn 1.363
_exptl_crystal_description block
_exptl_crystal_F_000 388
_exptl_crystal_size_max 0.340
_exptl_crystal_size_mid 0.250
_exptl_crystal_size_min 0.210
_exptl_transmission_factor_max 0.7532
_exptl_transmission_factor_min 0.4549
_refine_diff_density_max 0.374
_refine_diff_density_min -0.333
_refine_diff_density_rms 0.076
_refine_ls_abs_structure_details
;
 Flack x determined using 1064 quotients [(I+)-(I-)]/[(I+)+(I-)]
 (Parsons, Flack and Wagner, Acta Cryst. B69 (2013) 249-259).
;
_refine_ls_abs_structure_Flack 0.04(5)
_refine_ls_extinction_coef 0.025(3)
_refine_ls_extinction_expression Fc^*^=kFc[1+0.001xFc^2^\l^3^/sin(2\q)]^-1/4^
_refine_ls_extinction_method 'SHELXL-2014/7 (Sheldrick 2014'
_refine_ls_goodness_of_fit_ref 1.085
_refine_ls_hydrogen_treatment constr
_refine_ls_matrix_type full
_refine_ls_number_parameters 240
_refine_ls_number_reflns 2843
_refine_ls_number_restraints 1
_refine_ls_restrained_S_all 1.085
_refine_ls_R_factor_all 0.0660
_refine_ls_R_factor_gt 0.0366
_refine_ls_shift/su_max 0.000
_refine_ls_shift/su_mean 0.000
_refine_ls_structure_factor_coef Fsqd
_refine_ls_weighting_details 'w=1/[\s^2^(Fo^2^)+(0.0689P)^2^+0.1159P] where P=(Fo^2^+2Fc^2^)/3'
_refine_ls_weighting_scheme calc
_refine_ls_wR_factor_gt 0.1015
_refine_ls_wR_factor_ref 0.1041
_reflns_Friedel_coverage 0.710
_reflns_Friedel_fraction_full 0.773
_reflns_Friedel_fraction_max 0.746
_reflns_number_gt 2664
_reflns_number_total 2843
_reflns_threshold_expression 'I > 2\s(I)'
_cod_data_source_file np6b00910_si_002.cif
_cod_data_source_block cu_zyh_1312_0m
_cod_database_code 1544781
_shelx_shelxl_version_number 2014/7
_shelx_space_group_comment
;
The symmetry employed for this shelxl refinement is uniquely defined
by the following loop, which should always be used as a source of
symmetry information in preference to the above space-group names.
They are only intended as comments.
;
_shelx_estimated_absorpt_t_min 0.777
_shelx_estimated_absorpt_t_max 0.853

loop_
_space_group_symop_operation_xyz
'x, y, z'
'-x, y+1/2, -z'

loop_
_atom_site_label
_atom_site_type_symbol
_atom_site_fract_x
_atom_site_fract_y
_atom_site_fract_z
_atom_site_U_iso_or_equiv
_atom_site_adp_type
_atom_site_occupancy
_atom_site_site_symmetry_order
_atom_site_calc_flag
_atom_site_refinement_flags_posn
_atom_site_refinement_flags_adp
O12 O 1.3532(2) 0.67054(15) -0.0760(2) 0.0185(4) Uani 1 1 d . .
O21 O 0.5500(2) 0.91199(14) 0.4905(2) 0.0183(4) Uani 1 1 d . .
O18 O 0.8311(2) 0.95173(15) 0.6209(2) 0.0209(4) Uani 1 1 d . .
O11 O 0.9921(2) 0.66387(13) 0.0425(2) 0.0149(4) Uani 1 1 d . .
O3 O 0.7869(2) 0.71448(14) 0.7067(2) 0.0179(4) Uani 1 1 d . .
H3 H 0.8515 0.6965 0.7993 0.027 Uiso 1 1 calc R U
C16 C 1.4365(3) 0.7239(2) -0.1685(3) 0.0200(5) Uani 1 1 d . .
H16 H 1.5151 0.6980 -0.2252 0.024 Uiso 1 1 calc R U
C12 C 1.2525(3) 0.73600(19) -0.0184(3) 0.0153(5) Uani 1 1 d . .
C11 C 1.1662(3) 0.70691(18) 0.1098(3) 0.0132(5) Uani 1 1 d . .
H11 H 1.2448 0.6619 0.1909 0.016 Uiso 1 1 calc R U
C9 C 1.1274(3) 0.79673(17) 0.1987(3) 0.0119(5) Uani 1 1 d . .
H9 H 1.2377 0.8212 0.2798 0.014 Uiso 1 1 calc R U
C10 C 0.9972(3) 0.75504(16) 0.2891(3) 0.0113(5) Uani 1 1 d . .
C5 C 0.9014(3) 0.83848(16) 0.3518(3) 0.0114(5) Uani 1 1 d . .
H5 H 0.9985 0.8758 0.4300 0.014 Uiso 1 1 calc R U
C4 C 0.7794(3) 0.80454(17) 0.4590(3) 0.0121(5) Uani 1 1 d . .
C18 C 0.7263(3) 0.89638(18) 0.5346(3) 0.0144(5) Uani 1 1 d . .
C21 C 0.4964(4) 1.0034(2) 0.5431(4) 0.0252(6) Uani 1 1 d . .
H21A H 0.5493 1.0110 0.6627 0.038 Uiso 1 1 calc R U
H21B H 0.3670 1.0053 0.5182 0.038 Uiso 1 1 calc R U
H21C H 0.5366 1.0559 0.4843 0.038 Uiso 1 1 calc R U
C6 C 0.8148(3) 0.91043(17) 0.2154(3) 0.0141(5) Uani 1 1 d . .
H6A H 0.7569 0.9626 0.2617 0.017 Uiso 1 1 calc R U
H6B H 0.7229 0.8773 0.1274 0.017 Uiso 1 1 calc R U
C7 C 0.9563(3) 0.95374(18) 0.1415(3) 0.0147(5) Uani 1 1 d . .
H7A H 0.9002 1.0008 0.0539 0.018 Uiso 1 1 calc R U
H7B H 1.0462 0.9884 0.2291 0.018 Uiso 1 1 calc R U
C8 C 1.0458(3) 0.87445(17) 0.0687(3) 0.0127(5) Uani 1 1 d . .
H8 H 0.9498 0.8418 -0.0183 0.015 Uiso 1 1 calc R U
C20 C 0.8844(3) 0.68790(16) 0.1525(3) 0.0144(5) Uani 1 1 d . .
H20A H 0.8516 0.6285 0.2025 0.017 Uiso 1 1 calc R U
H20B H 0.7745 0.7212 0.0902 0.017 Uiso 1 1 calc R U
C15 C 1.3932(3) 0.8178(2) -0.1693(3) 0.0198(5) Uani 1 1 d . .
H15 H 1.4349 0.8687 -0.2242 0.024 Uiso 1 1 calc R U
C13 C 1.2712(3) 0.8258(2) -0.0705(3) 0.0163(5) Uani 1 1 d . .
C14 C 1.1817(3) 0.91220(18) -0.0196(3) 0.0141(5) Uani 1 1 d . .
H14 H 1.1145 0.9467 -0.1226 0.017 Uiso 1 1 calc R U
C17 C 1.3200(3) 0.98262(18) 0.0843(3) 0.0171(5) Uani 1 1 d . .
H17A H 1.3928 0.9492 0.1827 0.026 Uiso 1 1 calc R U
H17B H 1.2595 1.0374 0.1185 0.026 Uiso 1 1 calc R U
H17C H 1.3960 1.0061 0.0179 0.026 Uiso 1 1 calc R U
C1 C 1.1015(3) 0.69522(17) 0.4386(3) 0.0138(5) Uani 1 1 d . .
H1A H 1.1529 0.6381 0.3982 0.017 Uiso 1 1 calc R U
H1B H 1.2007 0.7347 0.5059 0.017 Uiso 1 1 calc R U
C2 C 0.9875(3) 0.66120(18) 0.5484(3) 0.0152(5) Uani 1 1 d . .
H2A H 0.8970 0.6151 0.4857 0.018 Uiso 1 1 calc R U
H2B H 1.0631 0.6270 0.6462 0.018 Uiso 1 1 calc R U
C3 C 0.8960(3) 0.74576(18) 0.6058(3) 0.0139(5) Uani 1 1 d . .
H3A H 0.9895 0.7897 0.6736 0.017 Uiso 1 1 calc R U
C19 C 0.6170(3) 0.74657(18) 0.3611(3) 0.0150(5) Uani 1 1 d . .
H19A H 0.5411 0.7322 0.4328 0.022 Uiso 1 1 calc R U
H19B H 0.6563 0.6860 0.3225 0.022 Uiso 1 1 calc R U
H19C H 0.5501 0.7845 0.2656 0.022 Uiso 1 1 calc R U

loop_
_atom_site_aniso_label
_atom_site_aniso_U_11
_atom_site_aniso_U_22
_atom_site_aniso_U_33
_atom_site_aniso_U_23
_atom_site_aniso_U_13
_atom_site_aniso_U_12
O12 0.0154(9) 0.0236(9) 0.0189(8) -0.0040(7) 0.0088(6) 0.0015(7)
O21 0.0150(9) 0.0184(9) 0.0227(9) -0.0028(7) 0.0069(6) 0.0035(7)
O18 0.0198(9) 0.0193(9) 0.0234(9) -0.0066(7) 0.0059(6) -0.0015(7)
O11 0.0144(8) 0.0165(8) 0.0163(8) -0.0048(7) 0.0083(6) -0.0029(7)
O3 0.0166(9) 0.0256(9) 0.0144(8) 0.0043(7) 0.0088(6) -0.0002(7)
C16 0.0152(12) 0.0298(15) 0.0170(10) -0.0030(10) 0.0079(9) 0.0006(10)
C12 0.0119(11) 0.0203(13) 0.0144(10) -0.0020(9) 0.0050(8) 0.0007(8)
C11 0.0121(11) 0.0146(11) 0.0139(10) -0.0002(9) 0.0050(8) 0.0002(8)
C9 0.0127(11) 0.0120(11) 0.0121(11) 0.0007(9) 0.0054(8) 0.0000(8)
C10 0.0110(11) 0.0113(11) 0.0135(10) 0.0004(9) 0.0064(8) 0.0002(8)
C5 0.0116(11) 0.0113(11) 0.0123(10) -0.0005(8) 0.0049(8) 0.0001(8)
C4 0.0115(11) 0.0127(11) 0.0128(10) -0.0001(8) 0.0044(8) 0.0012(8)
C18 0.0150(12) 0.0163(12) 0.0133(10) 0.0019(9) 0.0063(8) 0.0011(9)
C21 0.0244(14) 0.0209(14) 0.0328(14) -0.0024(11) 0.0120(10) 0.0057(10)
C6 0.0144(11) 0.0125(11) 0.0175(10) 0.0027(9) 0.0081(8) 0.0022(9)
C7 0.0152(11) 0.0133(10) 0.0179(10) 0.0044(9) 0.0082(8) -0.0005(9)
C8 0.0120(11) 0.0139(11) 0.0125(10) 0.0024(9) 0.0038(8) -0.0018(8)
C20 0.0130(11) 0.0172(13) 0.0143(10) -0.0030(8) 0.0060(8) -0.0012(8)
C15 0.0161(13) 0.0299(14) 0.0149(10) -0.0002(9) 0.0067(8) -0.0047(9)
C13 0.0144(12) 0.0230(13) 0.0112(10) 0.0007(9) 0.0030(8) -0.0015(9)
C14 0.0137(11) 0.0156(11) 0.0133(10) 0.0029(9) 0.0046(8) -0.0017(9)
C17 0.0149(12) 0.0154(11) 0.0221(11) 0.0022(9) 0.0069(8) -0.0022(9)
C1 0.0128(12) 0.0144(11) 0.0158(11) 0.0028(8) 0.0064(8) 0.0021(8)
C2 0.0154(11) 0.0153(12) 0.0161(11) 0.0047(9) 0.0061(8) 0.0022(9)
C3 0.0133(11) 0.0178(12) 0.0122(10) 0.0036(9) 0.0062(8) -0.0003(9)
C19 0.0119(12) 0.0168(12) 0.0172(11) -0.0001(9) 0.0058(8) -0.0015(9)

loop_
_atom_type_symbol
_atom_type_description
_atom_type_scat_dispersion_real
_atom_type_scat_dispersion_imag
_atom_type_scat_source
C C 0.0181 0.0091 'International Tables Vol C Tables 4.2.6.8 and 6.1.1.4'
H H 0.0000 0.0000 'International Tables Vol C Tables 4.2.6.8 and 6.1.1.4'
O O 0.0492 0.0322 'International Tables Vol C Tables 4.2.6.8 and 6.1.1.4'

loop_
_geom_angle_atom_site_label_1
_geom_angle_atom_site_label_2
_geom_angle_atom_site_label_3
_geom_angle
C16 O12 C12 105.0(2)
C18 O21 C21 115.0(2)
C11 O11 C20 108.01(16)
C3 O3 H3 109.5
C15 C16 O12 111.4(2)
C15 C16 H16 124.3
O12 C16 H16 124.3
C13 C12 O12 111.7(2)
C13 C12 C11 127.2(2)
O12 C12 C11 120.1(2)
O11 C11 C12 113.60(18)
O11 C11 C9 103.32(17)
C12 C11 C9 109.3(2)
O11 C11 H11 110.2
C12 C11 H11 110.2
C9 C11 H11 110.2
C11 C9 C8 108.83(18)
C11 C9 C10 100.76(17)
C8 C9 C10 114.10(18)
C11 C9 H9 110.9
C8 C9 H9 110.9
C10 C9 H9 110.9
C1 C10 C9 109.18(17)
C1 C10 C20 110.28(18)
C9 C10 C20 100.33(16)
C1 C10 C5 108.77(17)
C9 C10 C5 109.90(18)
C20 C10 C5 117.91(18)
C6 C5 C10 112.76(18)
C6 C5 C4 114.40(18)
C10 C5 C4 114.06(18)
C6 C5 H5 104.8
C10 C5 H5 104.8
C4 C5 H5 104.8
C18 C4 C19 111.98(19)
C18 C4 C3 105.96(18)
C19 C4 C3 111.74(19)
C18 C4 C5 105.82(17)
C19 C4 C5 113.61(17)
C3 C4 C5 107.23(17)
O18 C18 O21 122.7(2)
O18 C18 C4 123.9(2)
O21 C18 C4 113.4(2)
O21 C21 H21A 109.5
O21 C21 H21B 109.5
H21A C21 H21B 109.5
O21 C21 H21C 109.5
H21A C21 H21C 109.5
H21B C21 H21C 109.5
C5 C6 C7 109.66(19)
C5 C6 H6A 109.7
C7 C6 H6A 109.7
C5 C6 H6B 109.7
C7 C6 H6B 109.7
H6A C6 H6B 108.2
C8 C7 C6 110.42(19)
C8 C7 H7A 109.6
C6 C7 H7A 109.6
C8 C7 H7B 109.6
C6 C7 H7B 109.6
H7A C7 H7B 108.1
C7 C8 C9 111.46(18)
C7 C8 C14 114.01(18)
C9 C8 C14 111.69(18)
C7 C8 H8 106.4
C9 C8 H8 106.4
C14 C8 H8 106.4
O11 C20 C10 107.13(17)
O11 C20 H20A 110.3
C10 C20 H20A 110.3
O11 C20 H20B 110.3
C10 C20 H20B 110.3
H20A C20 H20B 108.5
C16 C15 C13 106.3(2)
C16 C15 H15 126.8
C13 C15 H15 126.8
C12 C13 C15 105.6(2)
C12 C13 C14 122.7(2)
C15 C13 C14 131.6(2)
C13 C14 C17 110.62(19)
C13 C14 C8 107.9(2)
C17 C14 C8 114.41(18)
C13 C14 H14 107.9
C17 C14 H14 107.9
C8 C14 H14 107.9
C14 C17 H17A 109.5
C14 C17 H17B 109.5
H17A C17 H17B 109.5
C14 C17 H17C 109.5
H17A C17 H17C 109.5
H17B C17 H17C 109.5
C2 C1 C10 113.05(18)
C2 C1 H1A 109.0
C10 C1 H1A 109.0
C2 C1 H1B 109.0
C10 C1 H1B 109.0
H1A C1 H1B 107.8
C3 C2 C1 111.29(18)
C3 C2 H2A 109.4
C1 C2 H2A 109.4
C3 C2 H2B 109.4
C1 C2 H2B 109.4
H2A C2 H2B 108.0
O3 C3 C2 111.69(19)
O3 C3 C4 108.22(18)
C2 C3 C4 112.26(18)
O3 C3 H3A 108.2
C2 C3 H3A 108.2
C4 C3 H3A 108.2
C4 C19 H19A 109.5
C4 C19 H19B 109.5
H19A C19 H19B 109.5
C4 C19 H19C 109.5
H19A C19 H19C 109.5
H19B C19 H19C 109.5

loop_
_geom_bond_atom_site_label_1
_geom_bond_atom_site_label_2
_geom_bond_distance
O12 C16 1.366(3)
O12 C12 1.377(3)
O21 C18 1.347(3)
O21 C21 1.441(3)
O18 C18 1.208(3)
O11 C11 1.454(3)
O11 C20 1.456(2)
O3 C3 1.432(3)
O3 H3 0.8400
C16 C15 1.343(4)
C16 H16 0.9500
C12 C13 1.341(4)
C12 C11 1.482(3)
C11 C9 1.525(3)
C11 H11 1.0000
C9 C8 1.540(3)
C9 C10 1.547(3)
C9 H9 1.0000
C10 C1 1.537(3)
C10 C20 1.549(3)
C10 C5 1.550(3)
C5 C6 1.528(3)
C5 C4 1.561(3)
C5 H5 1.0000
C4 C18 1.531(3)
C4 C19 1.537(3)
C4 C3 1.547(3)
C21 H21A 0.9800
C21 H21B 0.9800
C21 H21C 0.9800
C6 C7 1.539(3)
C6 H6A 0.9900
C6 H6B 0.9900
C7 C8 1.522(3)
C7 H7A 0.9900
C7 H7B 0.9900
C8 C14 1.552(3)
C8 H8 1.0000
C20 H20A 0.9900
C20 H20B 0.9900
C15 C13 1.438(3)
C15 H15 0.9500
C13 C14 1.509(3)
C14 C17 1.538(3)
C14 H14 1.0000
C17 H17A 0.9800
C17 H17B 0.9800
C17 H17C 0.9800
C1 C2 1.530(3)
C1 H1A 0.9900
C1 H1B 0.9900
C2 C3 1.521(3)
C2 H2A 0.9900
C2 H2B 0.9900
C3 H3A 1.0000
C19 H19A 0.9800
C19 H19B 0.9800
C19 H19C 0.9800

loop_
_geom_hbond_atom_site_label_D
_geom_hbond_atom_site_label_H
_geom_hbond_atom_site_label_A
_geom_hbond_distance_DH
_geom_hbond_distance_HA
_geom_hbond_distance_DA
_geom_hbond_angle_DHA
_geom_hbond_site_symmetry_A
C16 H16 O3 0.95 2.37 3.212(3) 147.2 1_654
O3 H3 O11 0.84 2.08 2.918(2) 172.5 1_556
O3 H3 O11 0.84 2.08 2.918(2) 172.5 1_556
C16 H16 O3 0.95 2.37 3.212(3) 147.2 1_654

loop_
_geom_torsion_atom_site_label_1
_geom_torsion_atom_site_label_2
_geom_torsion_atom_site_label_3
_geom_torsion_atom_site_label_4
_geom_torsion
C12 O12 C16 C15 0.5(3)
C16 O12 C12 C13 -0.3(3)
C16 O12 C12 C11 -169.8(2)
C20 O11 C11 C12 -148.4(2)
C20 O11 C11 C9 -30.2(2)
C13 C12 C11 O11 104.9(3)
O12 C12 C11 O11 -87.3(3)
C13 C12 C11 C9 -9.8(3)
O12 C12 C11 C9 157.9(2)
O11 C11 C9 C8 -75.9(2)
C12 C11 C9 C8 45.3(2)
O11 C11 C9 C10 44.3(2)
C12 C11 C9 C10 165.55(18)
C11 C9 C10 C1 75.4(2)
C8 C9 C10 C1 -168.19(18)
C11 C9 C10 C20 -40.5(2)
C8 C9 C10 C20 75.9(2)
C11 C9 C10 C5 -165.38(18)
C8 C9 C10 C5 -49.0(2)
C1 C10 C5 C6 172.05(18)
C9 C10 C5 C6 52.6(2)
C20 C10 C5 C6 -61.5(3)
C1 C10 C5 C4 -55.3(2)
C9 C10 C5 C4 -174.75(17)
C20 C10 C5 C4 71.2(2)
C6 C5 C4 C18 -58.5(2)
C10 C5 C4 C18 169.61(18)
C6 C5 C4 C19 64.8(2)
C10 C5 C4 C19 -67.1(2)
C6 C5 C4 C3 -171.27(19)
C10 C5 C4 C3 56.8(2)
C21 O21 C18 O18 4.6(3)
C21 O21 C18 C4 -173.00(19)
C19 C4 C18 O18 177.6(2)
C3 C4 C18 O18 55.6(3)
C5 C4 C18 O18 -58.1(3)
C19 C4 C18 O21 -4.8(3)
C3 C4 C18 O21 -126.8(2)
C5 C4 C18 O21 119.51(19)
C10 C5 C6 C7 -58.6(2)
C4 C5 C6 C7 168.85(18)
C5 C6 C7 C8 59.8(2)
C6 C7 C8 C9 -56.5(2)
C6 C7 C8 C14 175.95(18)
C11 C9 C8 C7 163.74(18)
C10 C9 C8 C7 52.1(2)
C11 C9 C8 C14 -67.4(2)
C10 C9 C8 C14 -179.06(18)
C11 O11 C20 C10 3.7(2)
C1 C10 C20 O11 -91.5(2)
C9 C10 C20 O11 23.6(2)
C5 C10 C20 O11 142.81(19)
O12 C16 C15 C13 -0.5(3)
O12 C12 C13 C15 0.0(3)
C11 C12 C13 C15 168.6(2)
O12 C12 C13 C14 -177.3(2)
C11 C12 C13 C14 -8.7(4)
C16 C15 C13 C12 0.3(3)
C16 C15 C13 C14 177.3(2)
C12 C13 C14 C17 115.3(3)
C15 C13 C14 C17 -61.3(3)
C12 C13 C14 C8 -10.5(3)
C15 C13 C14 C8 172.9(2)
C7 C8 C14 C13 174.72(18)
C9 C8 C14 C13 47.3(2)
C7 C8 C14 C17 51.2(3)
C9 C8 C14 C17 -76.3(2)
C9 C10 C1 C2 172.91(19)
C20 C10 C1 C2 -77.8(2)
C5 C10 C1 C2 53.0(2)
C10 C1 C2 C3 -55.3(2)
C1 C2 C3 O3 179.15(18)
C1 C2 C3 C4 57.4(3)
C18 C4 C3 O3 66.9(2)
C19 C4 C3 O3 -55.4(2)
C5 C4 C3 O3 179.54(18)
C18 C4 C3 C2 -169.42(18)
C19 C4 C3 C2 68.4(2)
C5 C4 C3 C2 -56.7(2)
